data_7050953
loop_
_publ_author_name
'Jones, Cameron'
'Junk, Peter'
'Richards, Anne F.'
'Waugh, M.'

_publ_section_title
;
The interaction of phosphavinyl Grignard reagents with group 15 halides:
synthesis and structural characterization of novel heterocyclic and
heterocage compounds
;
_journal_name_full 'New Journal of Chemistry'
_journal_paper_doi 10.1039/b204663f
_journal_year 2002
_chemical_formula_sum 'C22 H40 Cl P3'
_chemical_formula_weight 432.90
_space_group_IT_number 60
_symmetry_cell_setting orthorhombic
_symmetry_space_group_name_Hall '-P 2n 2ab'
_symmetry_space_group_name_H-M 'P b c n'
_cell_angle_alpha 90.00
_cell_angle_beta 90.00
_cell_angle_gamma 90.00
_cell_formula_units_Z 4
_cell_length_a 10.124(2)
_cell_length_b 23.941(5)
_cell_length_c 9.791(2)
_cell_measurement_temperature 150(2)
_cell_volume 2373.1(8)
_diffrn_ambient_temperature 293(2)
_exptl_crystal_density_diffrn 1.212
_cod_database_code 7050953

loop_
_symmetry_equiv_pos_as_xyz
'x, y, z'
'-x+1/2, -y+1/2, z+1/2'
'-x, y, -z+1/2'
'x+1/2, -y+1/2, -z'
'-x, -y, -z'
'x-1/2, y-1/2, -z-1/2'
'x, -y, z-1/2'
'-x-1/2, y-1/2, z'

loop_
_atom_site_label
_atom_site_type_symbol
_atom_site_fract_x
_atom_site_fract_y
_atom_site_fract_z
_atom_site_U_iso_or_equiv
_atom_site_adp_type
_atom_site_occupancy
_atom_site_symmetry_multiplicity
_atom_site_calc_flag
_atom_site_refinement_flags
_atom_site_disorder_assembly
_atom_site_disorder_group
Cl1 Cl 0.0000 0.20563(7) 0.2500 0.0509(6) Uani 1 2 d S . .
P1 P 0.0591(3) 0.28510(10) 0.1844(3) 0.0278(6) Uani 0.50 1 d P . .
P2 P 0.0457(2) 0.39047(10) 0.1998(3) 0.0253(6) Uani 0.50 1 d P . .
P2' P 0.1006(3) 0.32904(10) 0.1301(3) 0.0267(6) Uani 0.50 1 d P . .
C1 C 0.1642(5) 0.3953(2) 0.0562(5) 0.0305(12) Uani 1 1 d . . .
C2 C 0.1060(15) 0.4327(12) -0.0532(19) 0.054(5) Uani 0.51(3) 1 d PU A 1
H2A H 0.0292 0.4139 -0.0906 0.064 Uiso 0.51(3) 1 calc PR A 1
H2B H 0.0747 0.4665 -0.0090 0.064 Uiso 0.51(3) 1 calc PR A 1
C2A C 0.1218(14) 0.4035(10) -0.0843(15) 0.036(5) Uani 0.49(3) 1 d PU A 2
H2A1 H 0.0276 0.4108 -0.0836 0.043 Uiso 0.49(3) 1 calc PR A 2
H2A2 H 0.1353 0.3687 -0.1330 0.043 Uiso 0.49(3) 1 calc PR A 2
C3 C 0.1870(6) 0.4489(3) -0.1636(7) 0.068(2) Uani 1 1 d . . .
H3A H 0.1514 0.4834 -0.2004 0.082 Uiso 1 1 calc R A 1
H3B H 0.1781 0.4207 -0.2342 0.082 Uiso 1 1 calc R A 1
C4 C 0.3296(5) 0.4576(2) -0.1396(5) 0.0418(15) Uani 1 1 d . A .
H4A H 0.3439 0.4964 -0.1154 0.050 Uiso 1 1 calc R B 1
H4B H 0.3766 0.4506 -0.2243 0.050 Uiso 1 1 calc R B 1
C5 C 0.3877(15) 0.4215(10) -0.030(2) 0.042(5) Uani 0.49(4) 1 d PU A 1
H5A H 0.4222 0.3881 -0.0733 0.051 Uiso 0.49(4) 1 calc PR A 1
H5B H 0.4623 0.4414 0.0088 0.051 Uiso 0.49(4) 1 calc PR A 1
C5A C 0.3749(17) 0.4471(11) 0.0034(19) 0.044(5) Uani 0.51(4) 1 d PU A 2
H5A1 H 0.4677 0.4369 0.0004 0.053 Uiso 0.51(4) 1 calc PR A 2
H5A2 H 0.3682 0.4818 0.0539 0.053 Uiso 0.51(4) 1 calc PR A 2
C6 C 0.3054(6) 0.4044(3) 0.0792(6) 0.068(2) Uani 1 1 d . A .
H6A H 0.3136 0.4322 0.1508 0.081 Uiso 1 1 calc R C 1
H6B H 0.3416 0.3699 0.1150 0.081 Uiso 1 1 calc R C 1
C7 C -0.0843(5) 0.3327(2) 0.1736(5) 0.0269(12) Uani 1 1 d . . .
C8 C -0.1958(5) 0.3289(2) 0.0712(5) 0.0300(12) Uani 1 1 d . A .
C9 C -0.2503(5) 0.3866(2) 0.0355(6) 0.0429(15) Uani 1 1 d . . .
H9A H -0.3135 0.3832 -0.0372 0.064 Uiso 1 1 calc R A .
H9B H -0.1792 0.4104 0.0068 0.064 Uiso 1 1 calc R . .
H9C H -0.2924 0.4024 0.1143 0.064 Uiso 1 1 calc R . .
C10 C -0.3082(5) 0.2934(2) 0.1290(5) 0.0411(14) Uani 1 1 d . . .
H10A H -0.3788 0.2915 0.0638 0.062 Uiso 1 1 calc R A .
H10B H -0.3400 0.3100 0.2120 0.062 Uiso 1 1 calc R . .
H10C H -0.2763 0.2564 0.1477 0.062 Uiso 1 1 calc R . .
C11 C -0.1448(6) 0.3000(2) -0.0589(5) 0.0447(15) Uani 1 1 d . . .
H11A H -0.2140 0.2988 -0.1259 0.067 Uiso 1 1 calc R A .
H11B H -0.1175 0.2626 -0.0373 0.067 Uiso 1 1 calc R . .
H11C H -0.0710 0.3205 -0.0947 0.067 Uiso 1 1 calc R . .

loop_
_atom_site_aniso_label
_atom_site_aniso_U_11
_atom_site_aniso_U_22
_atom_site_aniso_U_33
_atom_site_aniso_U_23
_atom_site_aniso_U_13
_atom_site_aniso_U_12
Cl1 0.0574(13) 0.0265(9) 0.0689(16) 0.000 -0.0040(13) 0.000
P1 0.0311(14) 0.0265(13) 0.0259(15) -0.0027(12) 0.0009(13) 0.0024(12)
P2 0.0247(14) 0.0267(12) 0.0246(14) 0.0024(11) -0.0017(11) 0.0008(11)
P2' 0.0284(15) 0.0274(14) 0.0243(13) 0.0015(13) 0.0011(13) -0.0025(12)
C1 0.025(3) 0.037(3) 0.029(3) 0.015(2) 0.000(2) -0.001(2)
C2 0.044(7) 0.062(9) 0.055(8) 0.001(7) -0.015(6) 0.000(7)
C2A 0.026(7) 0.044(8) 0.036(7) 0.003(5) -0.008(5) -0.014(6)
C3 0.055(4) 0.094(5) 0.056(4) 0.040(4) -0.006(4) -0.022(4)
C4 0.047(4) 0.047(3) 0.031(3) 0.003(3) 0.009(3) -0.002(3)
C5 0.027(6) 0.043(8) 0.057(8) -0.007(6) 0.002(6) 0.005(6)
C5A 0.036(7) 0.055(9) 0.041(7) 0.003(6) -0.001(6) -0.005(6)
C6 0.044(4) 0.101(5) 0.058(4) 0.038(4) -0.017(4) -0.033(4)
C7 0.027(3) 0.030(3) 0.023(3) 0.000(2) -0.001(2) 0.001(2)
C8 0.028(3) 0.036(3) 0.026(3) -0.004(2) -0.006(2) -0.006(2)
C9 0.038(3) 0.048(3) 0.042(3) 0.006(3) -0.018(3) 0.005(3)
C10 0.037(3) 0.058(3) 0.028(3) 0.006(3) -0.011(3) -0.015(3)
C11 0.042(4) 0.070(4) 0.022(3) -0.005(3) -0.009(3) 0.000(3)

loop_
_geom_bond_atom_site_label_1
_geom_bond_atom_site_label_2
_geom_bond_distance
_geom_bond_site_symmetry_2
_geom_bond_publ_flag
Cl1 P1 2.095(3) . ?
Cl1 P1 2.095(3) 3 ?
P1 P2' 1.251(3) . ?
P1 P1 1.756(5) 3 ?
P1 C7 1.816(5) 3 ?
P1 C7 1.848(5) . ?
P1 P2 2.531(3) . ?
P1 P2' 2.650(4) 3 ?
P2 P2 1.350(5) 3 ?
P2 P2' 1.714(3) . ?
P2 C1 1.852(5) . ?
P2 C7 1.898(5) 3 ?
P2 C7 1.926(5) . ?
P2 P2' 2.671(4) 3 ?
P2' C1 1.858(5) . ?
P2' C7 1.922(5) . ?
P2' C7 1.931(5) 3 ?
P2' P1 2.650(4) 3 ?
P2' P2 2.671(4) 3 ?
C1 C2A 1.454(13) . ?
C1 C6 1.463(7) . ?
C1 C2 1.516(16) . ?
C2 C3 1.410(16) . ?
C2A C3 1.490(14) . ?
C3 C4 1.478(8) . ?
C4 C5A 1.496(15) . ?
C4 C5 1.498(16) . ?
C5 C6 1.416(16) . ?
C5A C6 1.445(16) . ?
C7 C8 1.513(6) . ?
C7 P1 1.816(5) 3 ?
C7 P2 1.898(5) 3 ?
C7 P2' 1.931(5) 3 ?
C8 C9 1.528(6) . ?
C8 C10 1.528(6) . ?
C8 C11 1.539(7) . ?
